data_4342969
loop_
_publ_author_name
'Bellec, Nathalie'
'Vacher, Antoine'
'Barri\`ere, Fr\'ed\'eric'
'Xu, Zijun'
'Roisnel, Thierry'
'Lorcy, Dominique'

_publ_section_title
;
 Interplay between Organic-Organometallic Electrophores within
 Bis(cyclopentadienyl)Molybdenum Dithiolene Tetrathiafulvalene Complexes.
;
_journal_issue 10
_journal_name_full 'Inorganic chemistry'
_journal_page_first 5013
_journal_page_last 5020
_journal_paper_doi 10.1021/acs.inorgchem.5b00632
_journal_volume 54
_journal_year 2015
_chemical_compound_source 'synthesis as described'
_chemical_formula_moiety 'C18 H16 S8 Ti'
_chemical_formula_sum 'C18 H16 S8 Ti'
_chemical_formula_weight 536.69
_chemical_name_systematic
;
 ?
;
_space_group_IT_number 14
_symmetry_cell_setting monoclinic
_symmetry_Int_Tables_number 14
_symmetry_space_group_name_Hall '-P 2yn'
_symmetry_space_group_name_H-M 'P 1 21/n 1'
_atom_sites_solution_hydrogens geom
_atom_sites_solution_primary direct
_atom_sites_solution_secondary difmap
_audit_conform_dict_location ftp://ftp.iucr.org/pub/cif_core.dic
_audit_conform_dict_name cif_core.dic
_audit_conform_dict_version 2.3
_audit_creation_date 2015-03-11T14:02:56-00:00
_audit_creation_method 'WinGX routine CIF_UPDATE'
_cell_angle_alpha 90
_cell_angle_beta 93.266(2)
_cell_angle_gamma 90
_cell_formula_units_Z 4
_cell_length_a 7.6337(3)
_cell_length_b 12.0575(5)
_cell_length_c 23.2394(8)
_cell_measurement_reflns_used 6006
_cell_measurement_temperature 150(2)
_cell_measurement_theta_max 27.48
_cell_measurement_theta_min 2.77
_cell_measurement_wavelength 0.71073
_cell_volume 2135.56(14)
_computing_cell_refinement 'Bruker APEX2 (Bruker, 2006)'
_computing_data_collection 'Bruker APEX2 (Bruker, 2006)'
_computing_data_reduction 'Bruker APEX2 (Bruker, 2006)'
_computing_molecular_graphics 'Ortep-3 for Windows (Farrugia, 1997)'
_computing_publication_material
;
          WinGX publication routines (Farrugia, 2012),
          CRYSCALc (T. Roisnel, local program, 2014)
;
_computing_structure_refinement 'SHELXL-97 (Sheldrick, 1997)'
_computing_structure_solution 'SIR97 (Altomare et al., 1999)'
_diffrn_ambient_temperature 150(2)
_diffrn_detector 'CCD plate'
_diffrn_measured_fraction_theta_full 0.994
_diffrn_measured_fraction_theta_max 0.994
_diffrn_measurement_device_type 'APEXII, Bruker-AXS'
_diffrn_measurement_method 'CCD rotation images, thin slices'
_diffrn_radiation_monochromator graphite
_diffrn_radiation_probe x-ray
_diffrn_radiation_type MoK\a
_diffrn_radiation_wavelength 0.71073
_diffrn_reflns_av_R_equivalents 0.041
_diffrn_reflns_av_unetI/netI 0.0381
_diffrn_reflns_limit_h_max 9
_diffrn_reflns_limit_h_min -9
_diffrn_reflns_limit_k_max 15
_diffrn_reflns_limit_k_min -15
_diffrn_reflns_limit_l_max 30
_diffrn_reflns_limit_l_min -25
_diffrn_reflns_number 18914
_diffrn_reflns_theta_full 27.48
_diffrn_reflns_theta_max 27.48
_diffrn_reflns_theta_min 3.13
_exptl_absorpt_coefficient_mu 1.186
_exptl_absorpt_correction_T_max 0.837
_exptl_absorpt_correction_T_min 0.659
_exptl_absorpt_correction_type multi-scan
_exptl_absorpt_process_details
;
  [Sheldrick, G.M. (2002). SADABS Bruker AXS Inc., Madison, Wisconsin, USA]
;
_exptl_crystal_colour green
_exptl_crystal_density_diffrn 1.669
_exptl_crystal_density_method 'not measured'
_exptl_crystal_description prism
_exptl_crystal_F_000 1096
_exptl_crystal_size_max 0.55
_exptl_crystal_size_mid 0.27
_exptl_crystal_size_min 0.15
_refine_diff_density_max 0.975
_refine_diff_density_min -0.797
_refine_diff_density_rms 0.08
_refine_ls_extinction_method none
_refine_ls_goodness_of_fit_ref 1.034
_refine_ls_hydrogen_treatment constr
_refine_ls_matrix_type full
_refine_ls_number_parameters 238
_refine_ls_number_reflns 4863
_refine_ls_number_restraints 0
_refine_ls_restrained_S_all 1.034
_refine_ls_R_factor_all 0.0434
_refine_ls_R_factor_gt 0.0359
_refine_ls_shift/su_max 0.012
_refine_ls_shift/su_mean 0.001
_refine_ls_structure_factor_coef Fsqd
_refine_ls_weighting_details 'calc w=1/[\s^2^(Fo^2^)+(0.0370P)^2^+2.0314P] where P=(Fo^2^+2Fc^2^)/3'
_refine_ls_weighting_scheme calc
_refine_ls_wR_factor_gt 0.0831
_refine_ls_wR_factor_ref 0.087
_reflns_number_gt 4175
_reflns_number_total 4863
_reflns_threshold_expression >2sigma(I)
_cod_data_source_file ic5b00632_si_002.cif
_cod_data_source_block complex5a
_cod_depositor_comments 'Adding full bibliography for 4342967--4342969.cif.'
_cod_original_sg_symbol_H-M 'P 21/n'
_cod_database_code 4342969

loop_
_symmetry_equiv_pos_as_xyz
'x, y, z'
'-x+1/2, y+1/2, -z+1/2'
'-x, -y, -z'
'x-1/2, -y-1/2, z-1/2'

loop_
_atom_site_label
_atom_site_type_symbol
_atom_site_fract_x
_atom_site_fract_y
_atom_site_fract_z
_atom_site_U_iso_or_equiv
_atom_site_adp_type
_atom_site_occupancy
_atom_site_symmetry_multiplicity
_atom_site_calc_flag
_atom_site_refinement_flags
_atom_site_disorder_assembly
_atom_site_disorder_group
Ti1 Ti 0.47826(6) 0.33731(4) 0.754354(18) 0.01784(11) Uani 1 1 d . A .
C1 C 0.3918(4) 0.1690(2) 0.79947(14) 0.0343(7) Uani 1 1 d . A .
H1 H 0.2846 0.1342 0.7871 0.041 Uiso 1 1 calc R . .
C2 C 0.4155(4) 0.2471(2) 0.84403(12) 0.0301(6) Uani 1 1 d . . .
H2 H 0.3268 0.2739 0.8675 0.036 Uiso 1 1 calc R A .
C3 C 0.5929(4) 0.2788(2) 0.84795(13) 0.0336(7) Uani 1 1 d . A .
H3 H 0.6453 0.3303 0.8746 0.04 Uiso 1 1 calc R . .
C4 C 0.6790(4) 0.2208(2) 0.80550(15) 0.0391(8) Uani 1 1 d . A .
H4 H 0.7995 0.2272 0.7977 0.047 Uiso 1 1 calc R . .
C5 C 0.5552(4) 0.1519(2) 0.77661(16) 0.0419(8) Uani 1 1 d . A .
H5 H 0.5784 0.1018 0.7464 0.05 Uiso 1 1 calc R . .
C6A C 0.6984(6) 0.3878(4) 0.69061(19) 0.0290(5) Uani 0.690(4) 1 d P A 1
H6A H 0.812 0.4056 0.7068 0.035 Uiso 0.690(4) 1 calc PR A 1
C7A C 0.6327(6) 0.2803(4) 0.67347(18) 0.0290(5) Uani 0.690(4) 1 d P A 1
H7A H 0.6966 0.2127 0.6751 0.035 Uiso 0.690(4) 1 calc PR A 1
C8A C 0.4614(6) 0.2937(5) 0.6544(2) 0.0290(5) Uani 0.690(4) 1 d P A 1
H8A H 0.387 0.2345 0.6414 0.035 Uiso 0.690(4) 1 calc PR A 1
C9A C 0.4092(6) 0.4030(4) 0.65622(18) 0.0290(5) Uani 0.690(4) 1 d P A 1
H9A H 0.2971 0.4325 0.645 0.035 Uiso 0.690(4) 1 calc PR A 1
C10A C 0.5568(5) 0.4611(4) 0.67812(16) 0.0290(5) Uani 0.690(4) 1 d P A 1
H10A H 0.5614 0.5391 0.6838 0.035 Uiso 0.690(4) 1 calc PR A 1
C6B C 0.7053(13) 0.3084(9) 0.6909(4) 0.0290(5) Uani 0.310(4) 1 d P A 2
H6B H 0.8164 0.2796 0.704 0.035 Uiso 0.310(4) 1 calc PR A 2
C7B C 0.5613(13) 0.2477(10) 0.6705(4) 0.0290(5) Uani 0.310(4) 1 d P A 2
H7B H 0.5652 0.1692 0.6674 0.035 Uiso 0.310(4) 1 calc PR A 2
C8B C 0.4147(14) 0.3058(11) 0.6551(5) 0.0290(5) Uani 0.310(4) 1 d P A 2
H8B H 0.303 0.2786 0.6417 0.035 Uiso 0.310(4) 1 calc PR A 2
C9B C 0.4685(13) 0.4178(10) 0.6641(4) 0.0290(5) Uani 0.310(4) 1 d P A 2
H9B H 0.3961 0.4805 0.6558 0.035 Uiso 0.310(4) 1 calc PR A 2
C10B C 0.6554(15) 0.4238(9) 0.6886(4) 0.0290(5) Uani 0.310(4) 1 d P A 2
H10B H 0.7229 0.4873 0.6997 0.035 Uiso 0.310(4) 1 calc PR A 2
S1 S 0.51925(8) 0.51605(5) 0.80058(3) 0.02042(14) Uani 1 1 d . . .
S2 S 0.16598(8) 0.38324(5) 0.75005(3) 0.02202(14) Uani 1 1 d . . .
S3 S 0.00753(8) 0.44099(5) 0.86208(3) 0.02062(14) Uani 1 1 d . . .
S4 S 0.33391(8) 0.54007(5) 0.91131(3) 0.02041(14) Uani 1 1 d . . .
S5 S -0.21615(8) 0.59886(5) 0.95047(3) 0.01915(14) Uani 1 1 d . A .
S6 S 0.12169(7) 0.67883(5) 1.00220(3) 0.01792(13) Uani 1 1 d . A .
S7 S -0.42232(8) 0.78390(6) 1.00201(3) 0.02700(16) Uani 1 1 d . A .
S8 S -0.04294(9) 0.86749(5) 1.06460(3) 0.02423(15) Uani 1 1 d . . .
C11 C 0.3341(3) 0.49800(19) 0.83859(10) 0.0177(5) Uani 1 1 d . A .
C12 C 0.1844(3) 0.44707(19) 0.81664(10) 0.0176(5) Uani 1 1 d . A .
C13 C 0.1041(3) 0.53301(19) 0.91348(10) 0.0172(5) Uani 1 1 d . A .
C14 C 0.0138(3) 0.59464(19) 0.94953(10) 0.0156(5) Uani 1 1 d . . .
C15 C -0.2195(3) 0.7234(2) 0.99048(10) 0.0189(5) Uani 1 1 d . . .
C16 C -0.0649(3) 0.75891(19) 1.01482(10) 0.0180(5) Uani 1 1 d . A .
C17 C -0.4921(3) 0.8293(2) 0.93019(12) 0.0289(6) Uani 1 1 d . . .
H17A H -0.4074 0.883 0.9166 0.043 Uiso 1 1 calc R A .
H17B H -0.6078 0.8642 0.9309 0.043 Uiso 1 1 calc R . .
H17C H -0.4988 0.7653 0.9042 0.043 Uiso 1 1 calc R . .
C18 C 0.1695(4) 0.9240(2) 1.04997(12) 0.0289(6) Uani 1 1 d . . .
H18A H 0.2614 0.8708 1.0622 0.043 Uiso 1 1 calc R . .
H18B H 0.1881 0.9936 1.0712 0.043 Uiso 1 1 calc R . .
H18C H 0.1742 0.9381 1.0086 0.043 Uiso 1 1 calc R . .

loop_
_atom_site_aniso_label
_atom_site_aniso_U_11
_atom_site_aniso_U_22
_atom_site_aniso_U_33
_atom_site_aniso_U_23
_atom_site_aniso_U_13
_atom_site_aniso_U_12
Ti1 0.0146(2) 0.0200(2) 0.0191(2) -0.00402(17) 0.00316(17) -0.00177(17)
C1 0.0290(15) 0.0241(14) 0.0498(18) 0.0063(13) 0.0006(13) -0.0085(12)
C2 0.0324(15) 0.0295(14) 0.0287(14) 0.0134(12) 0.0044(12) 0.0041(12)
C3 0.0353(16) 0.0289(15) 0.0349(16) 0.0118(12) -0.0133(13) 0.0006(12)
C4 0.0222(15) 0.0270(15) 0.068(2) 0.0117(15) 0.0010(14) 0.0079(12)
C5 0.0448(19) 0.0165(13) 0.066(2) -0.0047(14) 0.0137(17) 0.0002(12)
C6A 0.0215(14) 0.0462(11) 0.0198(7) -0.0021(7) 0.0066(8) -0.0017(9)
C7A 0.0215(14) 0.0462(11) 0.0198(7) -0.0021(7) 0.0066(8) -0.0017(9)
C8A 0.0215(14) 0.0462(11) 0.0198(7) -0.0021(7) 0.0066(8) -0.0017(9)
C9A 0.0215(14) 0.0462(11) 0.0198(7) -0.0021(7) 0.0066(8) -0.0017(9)
C10A 0.0215(14) 0.0462(11) 0.0198(7) -0.0021(7) 0.0066(8) -0.0017(9)
C6B 0.0215(14) 0.0462(11) 0.0198(7) -0.0021(7) 0.0066(8) -0.0017(9)
C7B 0.0215(14) 0.0462(11) 0.0198(7) -0.0021(7) 0.0066(8) -0.0017(9)
C8B 0.0215(14) 0.0462(11) 0.0198(7) -0.0021(7) 0.0066(8) -0.0017(9)
C9B 0.0215(14) 0.0462(11) 0.0198(7) -0.0021(7) 0.0066(8) -0.0017(9)
C10B 0.0215(14) 0.0462(11) 0.0198(7) -0.0021(7) 0.0066(8) -0.0017(9)
S1 0.0172(3) 0.0195(3) 0.0252(3) -0.0033(2) 0.0066(2) -0.0042(2)
S2 0.0166(3) 0.0293(3) 0.0198(3) -0.0050(3) -0.0020(2) 0.0008(2)
S3 0.0133(3) 0.0254(3) 0.0235(3) -0.0067(2) 0.0034(2) -0.0046(2)
S4 0.0115(3) 0.0272(3) 0.0226(3) -0.0086(2) 0.0015(2) -0.0017(2)
S5 0.0113(3) 0.0254(3) 0.0208(3) -0.0027(2) 0.0013(2) -0.0015(2)
S6 0.0114(3) 0.0211(3) 0.0214(3) -0.0044(2) 0.0014(2) -0.0006(2)
S7 0.0154(3) 0.0421(4) 0.0237(3) -0.0019(3) 0.0035(3) 0.0093(3)
S8 0.0227(3) 0.0244(3) 0.0262(3) -0.0078(3) 0.0076(3) -0.0023(3)
C11 0.0141(11) 0.0182(11) 0.0209(12) -0.0029(9) 0.0033(9) 0.0010(9)
C12 0.0145(11) 0.0185(11) 0.0200(12) -0.0009(9) 0.0021(9) 0.0025(9)
C13 0.0135(11) 0.0200(12) 0.0181(12) -0.0007(9) 0.0006(9) -0.0021(9)
C14 0.0109(11) 0.0176(11) 0.0183(11) 0.0022(9) 0.0003(9) -0.0032(9)
C15 0.0152(11) 0.0227(12) 0.0189(12) 0.0005(10) 0.0031(9) 0.0029(9)
C16 0.0161(12) 0.0195(12) 0.0187(12) 0.0010(9) 0.0039(9) 0.0031(9)
C17 0.0189(13) 0.0347(15) 0.0327(15) 0.0060(12) -0.0023(11) 0.0020(11)
C18 0.0260(14) 0.0281(14) 0.0334(15) -0.0071(12) 0.0090(12) -0.0082(11)

loop_
_atom_type_symbol
_atom_type_description
_atom_type_scat_dispersion_real
_atom_type_scat_dispersion_imag
_atom_type_scat_source
C C 0.0033 0.0016 'International Tables Vol C Tables 4.2.6.8 and 6.1.1.4'
H H 0 0 'International Tables Vol C Tables 4.2.6.8 and 6.1.1.4'
S S 0.1246 0.1234 'International Tables Vol C Tables 4.2.6.8 and 6.1.1.4'
Ti Ti 0.2776 0.4457 'International Tables Vol C Tables 4.2.6.8 and 6.1.1.4'

loop_
_geom_angle_atom_site_label_1
_geom_angle_atom_site_label_2
_geom_angle_atom_site_label_3
_geom_angle
C9B Ti1 C10B 37.8(4)
C9B Ti1 C7B 55.6(4)
C10B Ti1 C7B 58.0(4)
C9B Ti1 C4 134.2(3)
C10B Ti1 C4 102.2(3)
C7B Ti1 C4 86.9(3)
C9B Ti1 C8B 35.5(4)
C10B Ti1 C8B 61.9(4)
C7B Ti1 C8B 33.3(3)
C4 Ti1 C8B 119.3(3)
C9B Ti1 C5 126.3(3)
C10B Ti1 C5 114.8(3)
C7B Ti1 C5 70.8(3)
C4 Ti1 C5 34.59(11)
C8B Ti1 C5 95.5(3)
C9B Ti1 C6B 58.8(4)
C10B Ti1 C6B 35.7(3)
C7B Ti1 C6B 34.1(3)
C4 Ti1 C6B 75.4(3)
C8B Ti1 C6B 58.9(4)
C5 Ti1 C6B 79.3(3)
C9B Ti1 C7A 52.8(3)
C10B Ti1 C7A 44.1(3)
C7B Ti1 C7A 16.4(2)
C4 Ti1 C7A 83.61(14)
C8B Ti1 C7A 42.6(3)
C5 Ti1 C7A 76.78(14)
C6B Ti1 C7A 18.2(2)
C9B Ti1 C8A 37.7(3)
C10B Ti1 C8A 57.5(3)
C7B Ti1 C8A 24.4(3)
C4 Ti1 C8A 111.05(15)
C8B Ti1 C8A 9.3(3)
C5 Ti1 C8A 90.20(17)
C6B Ti1 C8A 50.1(3)
C7A Ti1 C8A 33.40(15)
C9B Ti1 C6A 46.8(3)
C10B Ti1 C6A 13.2(3)
C7B Ti1 C6A 50.8(3)
C4 Ti1 C6A 90.25(14)
C8B Ti1 C6A 63.0(3)
C5 Ti1 C6A 101.70(15)
C6B Ti1 C6A 23.3(3)
C7A Ti1 C6A 35.16(17)
C8A Ti1 C6A 56.62(16)
C9B Ti1 C1 139.4(3)
C10B Ti1 C1 147.9(3)
C7B Ti1 C1 93.9(3)
C4 Ti1 C1 57.33(10)
C8B Ti1 C1 104.2(3)
C5 Ti1 C1 34.19(11)
C6B Ti1 C1 112.2(3)
C7A Ti1 C1 105.25(14)
C8A Ti1 C1 103.85(17)
C6A Ti1 C1 135.31(14)
C9B Ti1 C3 159.5(3)
C10B Ti1 C3 121.8(3)
C7B Ti1 C3 121.0(3)
C4 Ti1 C3 34.29(11)
C8B Ti1 C3 151.8(3)
C5 Ti1 C3 56.68(11)
C6B Ti1 C3 106.2(3)
C7A Ti1 C3 117.35(14)
C8A Ti1 C3 144.65(15)
C6A Ti1 C3 113.85(14)
C1 Ti1 C3 56.64(10)
C5 C1 C2 107.4(3)
C5 C1 Ti1 71.61(16)
C2 C1 Ti1 74.19(15)
C5 C1 H1 126.3
C2 C1 H1 126.3
Ti1 C1 H1 119.8
C1 C2 C3 108.2(3)
C1 C2 Ti1 71.93(16)
C3 C2 Ti1 72.33(16)
C1 C2 H2 125.9
C3 C2 H2 125.9
Ti1 C2 H2 121.6
C4 C3 C2 107.9(3)
C4 C3 Ti1 70.78(17)
C2 C3 Ti1 73.82(15)
C4 C3 H3 126
C2 C3 H3 126
Ti1 C3 H3 121.1
C5 C4 C3 107.6(3)
C5 C4 Ti1 73.10(17)
C3 C4 Ti1 74.92(16)
C5 C4 H4 126.2
C3 C4 H4 126.2
Ti1 C4 H4 117.8
C1 C5 C4 108.8(3)
C1 C5 Ti1 74.20(16)
C4 C5 Ti1 72.31(16)
C1 C5 H5 125.6
C4 C5 H5 125.6
Ti1 C5 H5 119.7
C10A C6A C7A 104.9(4)
C10A C6A Ti1 74.3(2)
C7A C6A Ti1 72.2(2)
C10A C6A H6A 127.6
C7A C6A H6A 127.6
Ti1 C6A H6A 118.2
C8A C7A C6A 107.2(4)
C8A C7A Ti1 73.4(3)
C6A C7A Ti1 72.6(2)
C8A C7A H7A 126.4
C6A C7A H7A 126.4
Ti1 C7A H7A 119.6
C7A C8A C9A 112.0(5)
C7A C8A Ti1 73.2(3)
C9A C8A Ti1 76.0(3)
C7A C8A H8A 124
C9A C8A H8A 124
Ti1 C8A H8A 118.3
C8A C9A C10A 105.2(4)
C8A C9A Ti1 70.8(3)
C10A C9A Ti1 72.3(2)
C8A C9A H9A 127.4
C10A C9A H9A 127.4
Ti1 C9A H9A 121.4
C9A C10A C6A 110.6(4)
C9A C10A Ti1 74.3(3)
C6A C10A Ti1 71.5(2)
C9A C10A H10A 124.7
C6A C10A H10A 124.7
Ti1 C10A H10A 121.2
C7B C6B C10B 107.1(10)
C7B C6B Ti1 72.3(5)
C10B C6B Ti1 71.3(5)
C7B C6B H6B 126.4
C10B C6B H6B 126.4
Ti1 C6B H6B 121.8
C8B C7B C6B 116.5(12)
C8B C7B Ti1 73.8(7)
C6B C7B Ti1 73.6(5)
C8B C7B H7B 121.7
C6B C7B H7B 121.7
Ti1 C7B H7B 122.2
C7B C8B C9B 103.1(11)
C7B C8B Ti1 72.8(6)
C9B C8B Ti1 70.3(7)
C7B C8B H8B 128.5
C9B C8B H8B 128.5
Ti1 C8B H8B 120.6
C8B C9B C10B 111.1(10)
C8B C9B Ti1 74.2(7)
C10B C9B Ti1 72.3(6)
C8B C9B H9B 124.5
C10B C9B H9B 124.5
Ti1 C9B H9B 120.6
C6B C10B C9B 102.1(9)
C6B C10B Ti1 73.0(5)
C9B C10B Ti1 69.9(6)
C6B C10B H10B 128.9
C9B C10B H10B 128.9
Ti1 C10B H10B 120.4
C11 S1 Ti1 91.49(8)
C12 S2 Ti1 92.01(8)
C13 S3 C12 94.28(11)
C13 S4 C11 93.94(11)
C14 S5 C15 94.33(11)
C14 S6 C16 94.67(11)
C15 S7 C17 101.65(12)
C16 S8 C18 102.15(12)
C12 C11 S1 123.87(19)
C12 C11 S4 116.03(18)
S1 C11 S4 120.02(13)
C11 C12 S2 123.82(19)
C11 C12 S3 116.55(18)
S2 C12 S3 119.51(13)
C14 C13 S4 122.71(18)
C14 C13 S3 124.25(18)
S4 C13 S3 113.00(13)
C13 C14 S5 125.02(18)
C13 C14 S6 121.19(18)
S5 C14 S6 113.78(13)
C16 C15 S7 124.44(19)
C16 C15 S5 116.85(18)
S7 C15 S5 118.37(14)
C15 C16 S8 124.28(19)
C15 C16 S6 116.96(18)
S8 C16 S6 118.26(14)
S7 C17 H17A 109.5
S7 C17 H17B 109.5
H17A C17 H17B 109.5
S7 C17 H17C 109.5
H17A C17 H17C 109.5
H17B C17 H17C 109.5
S8 C18 H18A 109.5
S8 C18 H18B 109.5
H18A C18 H18B 109.5
S8 C18 H18C 109.5
H18A C18 H18C 109.5
H18B C18 H18C 109.5

loop_
_geom_bond_atom_site_label_1
_geom_bond_atom_site_label_2
_geom_bond_distance
Ti1 C9B 2.308(10)
Ti1 C10B 2.342(10)
Ti1 C7B 2.347(9)
Ti1 C4 2.351(3)
Ti1 C8B 2.360(12)
Ti1 C5 2.361(3)
Ti1 C6B 2.365(9)
Ti1 C7A 2.377(4)
Ti1 C8A 2.378(5)
Ti1 C6A 2.382(4)
Ti1 C1 2.394(3)
Ti1 C3 2.404(3)
C1 C5 1.398(4)
C1 C2 1.404(4)
C1 H1 0.95
C2 C3 1.405(4)
C2 H2 0.95
C3 C4 1.403(4)
C3 H3 0.95
C4 C5 1.401(4)
C4 H4 0.95
C5 H5 0.95
C6A C10A 1.414(6)
C6A C7A 1.437(7)
C6A H6A 0.95
C7A C8A 1.366(7)
C7A H7A 0.95
C8A C9A 1.379(8)
C8A H8A 0.95
C9A C10A 1.398(6)
C9A H9A 0.95
C10A H10A 0.95
C6B C7B 1.382(14)
C6B C10B 1.443(15)
C6B H6B 0.95
C7B C8B 1.351(14)
C7B H7B 0.95
C8B C9B 1.423(19)
C8B H8B 0.95
C9B C10B 1.507(16)
C9B H9B 0.95
C10B H10B 0.95
S1 C11 1.723(2)
S2 C12 1.727(2)
S3 C13 1.761(2)
S3 C12 1.762(2)
S4 C13 1.760(2)
S4 C11 1.765(2)
S5 C14 1.757(2)
S5 C15 1.767(3)
S6 C14 1.758(2)
S6 C16 1.759(2)
S7 C15 1.746(2)
S7 C17 1.808(3)
S8 C16 1.749(2)
S8 C18 1.809(3)
C11 C12 1.370(3)
C13 C14 1.340(3)
C15 C16 1.349(3)
C17 H17A 0.98
C17 H17B 0.98
C17 H17C 0.98
C18 H18A 0.98
C18 H18B 0.98
C18 H18C 0.98

loop_
_geom_torsion_atom_site_label_1
_geom_torsion_atom_site_label_2
_geom_torsion_atom_site_label_3
_geom_torsion_atom_site_label_4
_geom_torsion
C9B Ti1 C1 C5 84.4(5)
C10B Ti1 C1 C5 19.6(6)
C7B Ti1 C1 C5 46.6(3)
C4 Ti1 C1 C5 -37.2(2)
C8B Ti1 C1 C5 78.8(3)
C6B Ti1 C1 C5 16.9(3)
C7A Ti1 C1 C5 34.6(2)
C8A Ti1 C1 C5 69.1(2)
C6A Ti1 C1 C5 12.9(3)
C3 Ti1 C1 C5 -78.4(2)
C9B Ti1 C1 C2 -160.7(4)
C10B Ti1 C1 C2 134.5(6)
C7B Ti1 C1 C2 161.5(3)
C4 Ti1 C1 C2 77.73(19)
C8B Ti1 C1 C2 -166.3(3)
C5 Ti1 C1 C2 114.9(3)
C6B Ti1 C1 C2 131.8(3)
C7A Ti1 C1 C2 149.6(2)
C8A Ti1 C1 C2 -175.93(19)
C6A Ti1 C1 C2 127.9(2)
C3 Ti1 C1 C2 36.56(17)
C5 C1 C2 C3 0.7(3)
Ti1 C1 C2 C3 -63.66(19)
C5 C1 C2 Ti1 64.4(2)
C9B Ti1 C2 C1 68.0(13)
C10B Ti1 C2 C1 -113.2(7)
C7B Ti1 C2 C1 -22.9(4)
C4 Ti1 C2 C1 -79.51(19)
C8B Ti1 C2 C1 19.6(4)
C5 Ti1 C2 C1 -37.76(17)
C6B Ti1 C2 C1 -66.4(4)
C7A Ti1 C2 C1 -41.9(3)
C8A Ti1 C2 C1 5.9(3)
C6A Ti1 C2 C1 -93.9(3)
C3 Ti1 C2 C1 -116.7(3)
C9B Ti1 C2 C3 -175.3(12)
C10B Ti1 C2 C3 3.5(7)
C7B Ti1 C2 C3 93.8(4)
C4 Ti1 C2 C3 37.21(18)
C8B Ti1 C2 C3 136.3(4)
C5 Ti1 C2 C3 79.0(2)
C6B Ti1 C2 C3 50.3(4)
C7A Ti1 C2 C3 74.8(3)
C8A Ti1 C2 C3 122.6(2)
C6A Ti1 C2 C3 22.8(3)
C1 Ti1 C2 C3 116.7(3)
C1 C2 C3 C4 0.4(3)
Ti1 C2 C3 C4 -63.0(2)
C1 C2 C3 Ti1 63.40(19)
C9B Ti1 C3 C4 -67.0(9)
C10B Ti1 C3 C4 -62.2(4)
C7B Ti1 C3 C4 7.0(4)
C8B Ti1 C3 C4 26.8(7)
C5 Ti1 C3 C4 38.33(18)
C6B Ti1 C3 C4 -26.8(3)
C7A Ti1 C3 C4 -11.3(2)
C8A Ti1 C3 C4 15.2(3)
C6A Ti1 C3 C4 -50.2(2)
C1 Ti1 C3 C4 79.53(19)
C9B Ti1 C3 C2 176.9(8)
C10B Ti1 C3 C2 -178.3(3)
C7B Ti1 C3 C2 -109.1(4)
C4 Ti1 C3 C2 -116.1(3)
C8B Ti1 C3 C2 -89.4(6)
C5 Ti1 C3 C2 -77.80(19)
C6B Ti1 C3 C2 -142.9(3)
C7A Ti1 C3 C2 -127.4(2)
C8A Ti1 C3 C2 -101.0(3)
C6A Ti1 C3 C2 -166.3(2)
C1 Ti1 C3 C2 -36.59(17)
C2 C3 C4 C5 -1.4(3)
Ti1 C3 C4 C5 -66.4(2)
C2 C3 C4 Ti1 64.98(19)
C9B Ti1 C4 C5 -92.6(4)
C10B Ti1 C4 C5 -116.1(3)
C7B Ti1 C4 C5 -59.8(3)
C8B Ti1 C4 C5 -51.7(4)
C6B Ti1 C4 C5 -92.4(3)
C7A Ti1 C4 C5 -75.9(2)
C8A Ti1 C4 C5 -56.5(2)
C6A Ti1 C4 C5 -110.5(2)
C1 Ti1 C4 C5 36.78(19)
C3 Ti1 C4 C5 114.1(3)
C9B Ti1 C4 C3 153.3(4)
C10B Ti1 C4 C3 129.7(3)
C7B Ti1 C4 C3 -174.0(3)
C8B Ti1 C4 C3 -165.8(4)
C5 Ti1 C4 C3 -114.1(3)
C6B Ti1 C4 C3 153.5(3)
C7A Ti1 C4 C3 169.9(2)
C8A Ti1 C4 C3 -170.7(2)
C6A Ti1 C4 C3 135.3(2)
C1 Ti1 C4 C3 -77.34(19)
C2 C1 C5 C4 -1.6(3)
Ti1 C1 C5 C4 64.5(2)
C2 C1 C5 Ti1 -66.1(2)
C3 C4 C5 C1 1.8(4)
Ti1 C4 C5 C1 -65.7(2)
C3 C4 C5 Ti1 67.6(2)
C9B Ti1 C5 C1 -126.5(4)
C10B Ti1 C5 C1 -168.7(3)
C7B Ti1 C5 C1 -129.9(3)
C4 Ti1 C5 C1 116.3(3)
C8B Ti1 C5 C1 -107.2(3)
C6B Ti1 C5 C1 -164.1(3)
C7A Ti1 C5 C1 -145.7(2)
C8A Ti1 C5 C1 -114.9(2)
C6A Ti1 C5 C1 -170.7(2)
C3 Ti1 C5 C1 78.3(2)
C9B Ti1 C5 C4 117.3(4)
C10B Ti1 C5 C4 75.0(4)
C7B Ti1 C5 C4 113.9(3)
C8B Ti1 C5 C4 136.6(3)
C6B Ti1 C5 C4 79.6(3)
C7A Ti1 C5 C4 98.0(2)
C8A Ti1 C5 C4 128.9(2)
C6A Ti1 C5 C4 73.0(2)
C1 Ti1 C5 C4 -116.3(3)
C3 Ti1 C5 C4 -37.98(19)
C9B Ti1 C6A C10A 27.9(4)
C10B Ti1 C6A C10A -14.5(14)
C7B Ti1 C6A C10A 104.4(4)
C4 Ti1 C6A C10A -169.8(3)
C8B Ti1 C6A C10A 67.0(4)
C5 Ti1 C6A C10A 157.3(3)
C6B Ti1 C6A C10A 140.7(8)
C7A Ti1 C6A C10A 111.7(4)
C8A Ti1 C6A C10A 74.9(3)
C1 Ti1 C6A C10A 149.9(2)
C3 Ti1 C6A C10A -144.1(2)
C9B Ti1 C6A C7A -83.8(5)
C10B Ti1 C6A C7A -126.2(16)
C7B Ti1 C6A C7A -7.3(4)
C4 Ti1 C6A C7A 78.5(3)
C8B Ti1 C6A C7A -44.7(4)
C5 Ti1 C6A C7A 45.6(3)
C6B Ti1 C6A C7A 29.0(7)
C8A Ti1 C6A C7A -36.8(3)
C1 Ti1 C6A C7A 38.2(3)
C3 Ti1 C6A C7A 104.2(3)
C10A C6A C7A C8A -2.0(5)
Ti1 C6A C7A C8A 65.7(3)
C10A C6A C7A Ti1 -67.7(3)
C9B Ti1 C7A C8A -49.2(4)
C10B Ti1 C7A C8A -99.3(5)
C7B Ti1 C7A C8A 44.9(11)
C4 Ti1 C7A C8A 145.7(4)
C8B Ti1 C7A C8A -2.4(7)
C5 Ti1 C7A C8A 111.3(4)
C6B Ti1 C7A C8A -152.6(11)
C6A Ti1 C7A C8A -114.7(4)
C1 Ti1 C7A C8A 92.1(3)
C3 Ti1 C7A C8A 152.1(3)
C9B Ti1 C7A C6A 65.5(4)
C10B Ti1 C7A C6A 15.4(5)
C7B Ti1 C7A C6A 159.6(12)
C4 Ti1 C7A C6A -99.6(3)
C8B Ti1 C7A C6A 112.3(6)
C5 Ti1 C7A C6A -134.0(3)
C6B Ti1 C7A C6A -37.9(9)
C8A Ti1 C7A C6A 114.7(4)
C1 Ti1 C7A C6A -153.2(3)
C3 Ti1 C7A C6A -93.2(3)
C6A C7A C8A C9A 1.5(6)
Ti1 C7A C8A C9A 66.8(4)
C6A C7A C8A Ti1 -65.2(3)
C9B Ti1 C8A C7A 99.5(5)
C10B Ti1 C8A C7A 54.5(4)
C7B Ti1 C8A C7A -28.8(6)
C4 Ti1 C8A C7A -36.8(4)
C8B Ti1 C8A C7A 170(3)
C5 Ti1 C8A C7A -65.1(3)
C6B Ti1 C8A C7A 10.8(4)
C6A Ti1 C8A C7A 38.8(3)
C1 Ti1 C8A C7A -96.8(3)
C3 Ti1 C8A C7A -45.9(5)
C9B Ti1 C8A C9A -19.1(4)
C10B Ti1 C8A C9A -64.1(4)
C7B Ti1 C8A C9A -147.4(8)
C4 Ti1 C8A C9A -155.5(3)
C8B Ti1 C8A C9A 51(3)
C5 Ti1 C8A C9A 176.3(3)
C6B Ti1 C8A C9A -107.9(5)
C7A Ti1 C8A C9A -118.6(5)
C6A Ti1 C8A C9A -79.8(3)
C1 Ti1 C8A C9A 144.6(3)
C3 Ti1 C8A C9A -164.6(2)
C7A C8A C9A C10A -0.4(5)
Ti1 C8A C9A C10A 64.7(3)
C7A C8A C9A Ti1 -65.1(4)
C9B Ti1 C9A C8A 103.9(17)
C10B Ti1 C9A C8A 91.1(5)
C7B Ti1 C9A C8A 15.7(4)
C4 Ti1 C9A C8A 37.0(4)
C8B Ti1 C9A C8A -15.6(6)
C5 Ti1 C9A C8A -4.5(4)
C6B Ti1 C9A C8A 53.1(4)
C7A Ti1 C9A C8A 35.5(3)
C6A Ti1 C9A C8A 77.8(3)
C1 Ti1 C9A C8A -46.7(4)
C9B Ti1 C9A C10A -9.8(16)
C10B Ti1 C9A C10A -22.7(4)
C7B Ti1 C9A C10A -98.0(4)
C4 Ti1 C9A C10A -76.7(3)
C8B Ti1 C9A C10A -129.3(6)
C5 Ti1 C9A C10A -118.2(3)
C6B Ti1 C9A C10A -60.6(4)
C7A Ti1 C9A C10A -78.3(3)
C8A Ti1 C9A C10A -113.7(4)
C6A Ti1 C9A C10A -35.9(3)
C1 Ti1 C9A C10A -160.4(2)
C8A C9A C10A C6A -0.9(5)
Ti1 C9A C10A C6A 62.7(3)
C8A C9A C10A Ti1 -63.6(3)
C7A C6A C10A C9A 1.8(4)
Ti1 C6A C10A C9A -64.4(3)
C7A C6A C10A Ti1 66.3(3)
C9B Ti1 C10A C9A 5.4(9)
C10B Ti1 C10A C9A 127.6(9)
C7B Ti1 C10A C9A 63.2(4)
C4 Ti1 C10A C9A 131.0(3)
C8B Ti1 C10A C9A 26.4(4)
C5 Ti1 C10A C9A 87.9(3)
C6B Ti1 C10A C9A 100.7(4)
C7A Ti1 C10A C9A 78.6(3)
C8A Ti1 C10A C9A 37.9(3)
C6A Ti1 C10A C9A 118.7(4)
C1 Ti1 C10A C9A 45.0(5)
C3 Ti1 C10A C9A 173.0(2)
C9B Ti1 C10A C6A -113.3(8)
C10B Ti1 C10A C6A 8.9(9)
C7B Ti1 C10A C6A -55.5(4)
C4 Ti1 C10A C6A 12.3(3)
C8B Ti1 C10A C6A -92.3(4)
C5 Ti1 C10A C6A -30.8(3)
C6B Ti1 C10A C6A -18.0(4)
C7A Ti1 C10A C6A -40.1(3)
C8A Ti1 C10A C6A -80.8(3)
C1 Ti1 C10A C6A -73.7(5)
C3 Ti1 C10A C6A 54.3(3)
C9B Ti1 C6B C7B -73.5(7)
C10B Ti1 C6B C7B -115.8(10)
C4 Ti1 C6B C7B 106.6(6)
C8B Ti1 C6B C7B -31.8(7)
C5 Ti1 C6B C7B 71.4(6)
C7A Ti1 C6B C7B -8.7(8)
C8A Ti1 C6B C7B -28.0(6)
C6A Ti1 C6B C7B -125.2(11)
C1 Ti1 C6B C7B 61.8(7)
C3 Ti1 C6B C7B 121.8(6)
C9B Ti1 C6B C10B 42.3(6)
C7B Ti1 C6B C10B 115.8(10)
C4 Ti1 C6B C10B -137.6(7)
C8B Ti1 C6B C10B 83.9(7)
C5 Ti1 C6B C10B -172.9(6)
C7A Ti1 C6B C10B 107.1(12)
C8A Ti1 C6B C10B 87.8(7)
C6A Ti1 C6B C10B -9.5(7)
C1 Ti1 C6B C10B 177.6(6)
C3 Ti1 C6B C10B -122.4(6)
C10B C6B C7B C8B -1.3(11)
Ti1 C6B C7B C8B 61.9(8)
C10B C6B C7B Ti1 -63.2(6)
C9B Ti1 C7B C8B -41.0(8)
C10B Ti1 C7B C8B -86.4(8)
C4 Ti1 C7B C8B 167.1(7)
C5 Ti1 C7B C8B 135.7(8)
C6B Ti1 C7B C8B -124.7(11)
C7A Ti1 C7B C8B -115.1(15)
C8A Ti1 C7B C8B -5.4(9)
C6A Ti1 C7B C8B -100.1(8)
C1 Ti1 C7B C8B 110.1(7)
C3 Ti1 C7B C8B 163.1(7)
C9B Ti1 C7B C6B 83.8(7)
C10B Ti1 C7B C6B 38.3(7)
C4 Ti1 C7B C6B -68.2(6)
C8B Ti1 C7B C6B 124.7(11)
C5 Ti1 C7B C6B -99.5(6)
C7A Ti1 C7B C6B 9.6(9)
C8A Ti1 C7B C6B 119.3(11)
C6A Ti1 C7B C6B 24.6(5)
C1 Ti1 C7B C6B -125.2(6)
C3 Ti1 C7B C6B -72.2(7)
C6B C7B C8B C9B 2.5(12)
Ti1 C7B C8B C9B 64.3(7)
C6B C7B C8B Ti1 -61.8(7)
C9B Ti1 C8B C7B 111.2(10)
C10B Ti1 C8B C7B 73.7(7)
C4 Ti1 C8B C7B -14.9(8)
C5 Ti1 C8B C7B -41.5(7)
C6B Ti1 C8B C7B 32.5(7)
C7A Ti1 C8B C7B 22.1(5)
C8A Ti1 C8B C7B 14(2)
C6A Ti1 C8B C7B 58.8(7)
C1 Ti1 C8B C7B -75.1(7)
C3 Ti1 C8B C7B -31.8(11)
C10B Ti1 C8B C9B -37.5(7)
C7B Ti1 C8B C9B -111.2(10)
C4 Ti1 C8B C9B -126.1(6)
C5 Ti1 C8B C9B -152.7(6)
C6B Ti1 C8B C9B -78.7(7)
C7A Ti1 C8B C9B -89.1(7)
C8A Ti1 C8B C9B -97(3)
C6A Ti1 C8B C9B -52.4(6)
C1 Ti1 C8B C9B 173.7(6)
C3 Ti1 C8B C9B -143.0(6)
C7B C8B C9B C10B -2.7(12)
Ti1 C8B C9B C10B 63.4(7)
C7B C8B C9B Ti1 -66.1(7)
C10B Ti1 C9B C8B 118.8(9)
C7B Ti1 C9B C8B 38.4(6)
C4 Ti1 C9B C8B 79.2(7)
C5 Ti1 C9B C8B 34.5(7)
C6B Ti1 C9B C8B 79.1(7)
C7A Ti1 C9B C8B 58.3(6)
C8A Ti1 C9B C8B 15.3(5)
C6A Ti1 C9B C8B 104.3(7)
C1 Ti1 C9B C8B -9.4(8)
C3 Ti1 C9B C8B 125.5(8)
C7B Ti1 C9B C10B -80.5(7)
C4 Ti1 C9B C10B -39.6(8)
C8B Ti1 C9B C10B -118.8(9)
C5 Ti1 C9B C10B -84.4(6)
C6B Ti1 C9B C10B -39.8(6)
C7A Ti1 C9B C10B -60.6(6)
C8A Ti1 C9B C10B -103.6(7)
C6A Ti1 C9B C10B -14.6(5)
C1 Ti1 C9B C10B -128.3(5)
C3 Ti1 C9B C10B 6.7(12)
C7B C6B C10B C9B -0.5(10)
Ti1 C6B C10B C9B -64.3(6)
C7B C6B C10B Ti1 63.8(6)
C8B C9B C10B C6B 2.0(11)
Ti1 C9B C10B C6B 66.6(6)
C8B C9B C10B Ti1 -64.6(8)
C9B Ti1 C10B C6B -110.2(8)
C7B Ti1 C10B C6B -36.6(6)
C4 Ti1 C10B C6B 41.9(6)
C8B Ti1 C10B C6B -75.0(7)
C5 Ti1 C10B C6B 7.7(7)
C7A Ti1 C10B C6B -25.3(4)
C8A Ti1 C10B C6B -65.4(6)
C6A Ti1 C10B C6B 16.5(13)
C1 Ti1 C10B C6B -4.2(10)
C3 Ti1 C10B C6B 72.5(6)
C7B Ti1 C10B C9B 73.7(6)
C4 Ti1 C10B C9B 152.1(6)
C8B Ti1 C10B C9B 35.2(6)
C5 Ti1 C10B C9B 118.0(6)
C6B Ti1 C10B C9B 110.2(8)
C7A Ti1 C10B C9B 84.9(6)
C8A Ti1 C10B C9B 44.8(5)
C6A Ti1 C10B C9B 126.8(17)
C1 Ti1 C10B C9B 106.0(7)
C3 Ti1 C10B C9B -177.2(5)
C9B Ti1 S1 C11 122.3(3)
C10B Ti1 S1 C11 158.5(3)
C7B Ti1 S1 C11 157.4(4)
C4 Ti1 S1 C11 -101.25(12)
C8B Ti1 S1 C11 114.7(3)
C5 Ti1 S1 C11 -85.88(15)
C6B Ti1 S1 C11 179.6(3)
C7A Ti1 S1 C11 167.13(16)
C8A Ti1 S1 C11 125.95(16)
C6A Ti1 S1 C11 168.91(14)
C1 Ti1 S1 C11 -41.66(13)
C3 Ti1 S1 C11 -76.52(11)
C9B Ti1 S2 C12 -129.2(3)
C10B Ti1 S2 C12 -113.3(3)
C7B Ti1 S2 C12 -177.8(3)
C4 Ti1 S2 C12 69.07(15)
C8B Ti1 S2 C12 -164.9(4)
C5 Ti1 S2 C12 103.18(13)
C6B Ti1 S2 C12 -151.1(4)
C7A Ti1 S2 C12 -164.87(17)
C8A Ti1 S2 C12 -166.25(17)
C6A Ti1 S2 C12 -121.05(18)
C1 Ti1 S2 C12 89.91(11)
C3 Ti1 S2 C12 39.79(12)
Ti1 S1 C11 C12 -37.0(2)
Ti1 S1 C11 S4 139.78(13)
C13 S4 C11 C12 -17.9(2)
C13 S4 C11 S1 165.08(15)
S1 C11 C12 S2 5.7(3)
S4 C11 C12 S2 -171.17(13)
S1 C11 C12 S3 -178.12(13)
S4 C11 C12 S3 5.0(3)
Ti1 S2 C12 C11 29.2(2)
Ti1 S2 C12 S3 -146.77(13)
C13 S3 C12 C11 10.7(2)
C13 S3 C12 S2 -172.96(15)
C11 S4 C13 C14 -153.3(2)
C11 S4 C13 S3 24.70(15)
C12 S3 C13 C14 155.3(2)
C12 S3 C13 S4 -22.64(15)
S4 C13 C14 S5 175.30(13)
S3 C13 C14 S5 -2.4(3)
S4 C13 C14 S6 -5.8(3)
S3 C13 C14 S6 176.52(13)
C15 S5 C14 C13 -162.8(2)
C15 S5 C14 S6 18.17(15)
C16 S6 C14 C13 163.4(2)
C16 S6 C14 S5 -17.57(15)
C17 S7 C15 C16 118.2(2)
C17 S7 C15 S5 -68.76(17)
C14 S5 C15 C16 -12.0(2)
C14 S5 C15 S7 174.44(15)
S7 C15 C16 S8 3.1(3)
S5 C15 C16 S8 -170.05(14)
S7 C15 C16 S6 174.74(14)
S5 C15 C16 S6 1.6(3)
C18 S8 C16 C15 -149.3(2)
C18 S8 C16 S6 39.19(18)
C14 S6 C16 C15 9.7(2)
C14 S6 C16 S8 -178.15(15)
